data_7059984
loop_
_publ_author_name
'Dias, H. V. Rasika'
'Palehepitiya Gamage, Chammi S.'
'Jayaratna, Naleen B.'
'Hettiarachchi, Champika V.'

_publ_section_title
;
 Mixed ligand complexes of silver(i) supported by highly fluorinated
 pyrazolates, and chelating and bridging N-heterocycles
;
_journal_issue 39
_journal_name_full 'New Journal of Chemistry'
_journal_page_first 17079
_journal_page_last 17087
_journal_paper_doi 10.1039/D0NJ04007J
_journal_volume 44
_journal_year 2020
_chemical_formula_moiety 'C44 H16 Ag4 Cl4 F24 N12'
_chemical_formula_sum 'C44 H16 Ag4 Cl4 F24 N12'
_chemical_formula_weight 1741.97
_space_group_crystal_system triclinic
_space_group_IT_number 2
_space_group_name_Hall '-P 1'
_space_group_name_H-M_alt 'P -1'
_atom_sites_solution_hydrogens geom
_atom_sites_solution_primary dual
_audit_creation_date 2019-07-30
_audit_creation_method
;
Olex2 1.2
(compiled 2018.05.29 svn.r3508 for OlexSys, GUI svn.r5506)
;
_audit_update_record
;
2020-08-06 deposited with the CCDC.	2020-09-11 downloaded from the CCDC.
;
_cell_angle_alpha 115.4070(10)
_cell_angle_beta 109.1150(10)
_cell_angle_gamma 96.3290(10)
_cell_formula_units_Z 1
_cell_length_a 11.2824(10)
_cell_length_b 11.8130(10)
_cell_length_c 11.8889(10)
_cell_measurement_reflns_used 7878
_cell_measurement_temperature 100(2)
_cell_measurement_theta_max 28.29
_cell_measurement_theta_min 2.21
_cell_volume 1292.70(19)
_computing_cell_refinement 'SAINT v7.68A (Bruker, 2009)'
_computing_data_collection 'Bruker SMART'
_computing_data_reduction 'SAINT v7.68A (Bruker, 2009)'
_computing_molecular_graphics 'Olex2 (Dolomanov et al., 2009)'
_computing_publication_material 'Olex2 (Dolomanov et al., 2009)'
_computing_structure_refinement 'ShelXL (Sheldrick, 2015)'
_computing_structure_solution 'ShelXT (Sheldrick, 2015)'
_diffrn_ambient_temperature 100.15
_diffrn_measured_fraction_theta_full 0.997
_diffrn_measured_fraction_theta_max 0.986
_diffrn_measurement_device_type 'Bruker APEX-II CCD'
_diffrn_measurement_method '\f and \w scans'
_diffrn_radiation_monochromator graphite
_diffrn_radiation_type MoK\a
_diffrn_radiation_wavelength 0.71073
_diffrn_reflns_av_R_equivalents 0.0169
_diffrn_reflns_av_unetI/netI 0.0240
_diffrn_reflns_Laue_measured_fraction_full 0.997
_diffrn_reflns_Laue_measured_fraction_max 0.986
_diffrn_reflns_limit_h_max 15
_diffrn_reflns_limit_h_min -15
_diffrn_reflns_limit_k_max 15
_diffrn_reflns_limit_k_min -15
_diffrn_reflns_limit_l_max 15
_diffrn_reflns_limit_l_min -15
_diffrn_reflns_number 12785
_diffrn_reflns_point_group_measured_fraction_full 0.997
_diffrn_reflns_point_group_measured_fraction_max 0.986
_diffrn_reflns_theta_full 25.242
_diffrn_reflns_theta_max 28.294
_diffrn_reflns_theta_min 1.997
_diffrn_standards_number 0
_exptl_absorpt_coefficient_mu 1.836
_exptl_absorpt_correction_T_max 0.7457
_exptl_absorpt_correction_T_min 0.6202
_exptl_absorpt_correction_type multi-scan
_exptl_absorpt_process_details
'SADABS-2008/1 (Bruker,2008) was used for absorption correction. wR2(int) was 0.0533 before and 0.0280 after correction. The Ratio of minimum to maximum transmission is 0.8317. The \l/2 correction factor is 0.0015.'
_exptl_crystal_colour colorless
_exptl_crystal_density_diffrn 2.238
_exptl_crystal_density_method 'not measured'
_exptl_crystal_description prism
_exptl_crystal_F_000 836
_exptl_crystal_size_max 0.25
_exptl_crystal_size_mid 0.2
_exptl_crystal_size_min 0.1
_refine_diff_density_max 1.339
_refine_diff_density_min -0.626
_refine_diff_density_rms 0.107
_refine_ls_extinction_method none
_refine_ls_goodness_of_fit_ref 1.056
_refine_ls_hydrogen_treatment constr
_refine_ls_matrix_type full
_refine_ls_number_parameters 397
_refine_ls_number_reflns 6326
_refine_ls_number_restraints 0
_refine_ls_restrained_S_all 1.056
_refine_ls_R_factor_all 0.0314
_refine_ls_R_factor_gt 0.0290
_refine_ls_shift/su_max 0.002
_refine_ls_shift/su_mean 0.000
_refine_ls_structure_factor_coef Fsqd
_refine_ls_weighting_details 'w=1/[\s^2^(Fo^2^)+(0.0440P)^2^+1.1192P] where P=(Fo^2^+2Fc^2^)/3'
_refine_ls_weighting_scheme calc
_refine_ls_wR_factor_gt 0.0746
_refine_ls_wR_factor_ref 0.0770
_reflns_Friedel_coverage 0.000
_reflns_number_gt 5825
_reflns_number_total 6326
_reflns_threshold_expression 'I > 2\s(I)'
_cod_data_source_file d0nj04007j2.cif
_cod_data_source_block dias904m
_cod_depositor_comments 'Adding full bibliography for 7059979--7059984.cif.'
_cod_original_cell_volume 1292.69(19)
_cod_database_code 7059984
_shelx_shelxl_version_number 2018/3
_shelx_space_group_comment
;
The symmetry employed for this shelxl refinement is uniquely defined
by the following loop, which should always be used as a source of
symmetry information in preference to the above space-group names.
They are only intended as comments.
;
_shelx_estimated_absorpt_t_max 0.838
_shelx_estimated_absorpt_t_min 0.657
_olex2_refinement_description
;
1. Fixed Uiso
 At 1.2 times of:
  All C(H) groups
2.a Aromatic/amide H refined with riding coordinates:
 C11(H11), C12(H12), C13(H13), C18(H18), C19(H19), C20(H20), C21(H21), C22(H22)
;
_olex2_submission_special_instructions 'No special instructions were received'

loop_
_space_group_symop_operation_xyz
'x, y, z'
'-x, -y, -z'

loop_
_atom_site_label
_atom_site_type_symbol
_atom_site_fract_x
_atom_site_fract_y
_atom_site_fract_z
_atom_site_U_iso_or_equiv
_atom_site_adp_type
_atom_site_occupancy
_atom_site_site_symmetry_order
_atom_site_calc_flag
_atom_site_refinement_flags_posn
_atom_site_refinement_flags_adp
_atom_site_refinement_flags_occupancy
_atom_site_disorder_assembly
_atom_site_disorder_group
Ag1 Ag 0.58574(2) -0.12068(2) 0.46896(2) 0.01917(6) Uani 1 1 d . . . . .
Ag2 Ag 0.83758(2) 0.11672(2) 0.68042(2) 0.02135(6) Uani 1 1 d . . . . .
Cl1 Cl 1.07728(6) -0.31641(6) 0.56301(6) 0.02277(12) Uani 1 1 d . . . . .
Cl2 Cl 0.65985(7) 0.11701(7) 1.06247(6) 0.03108(15) Uani 1 1 d . . . . .
F1 F 0.76207(19) -0.46175(17) 0.50306(18) 0.0385(4) Uani 1 1 d . . . . .
F2 F 0.62063(16) -0.42426(17) 0.3627(2) 0.0411(5) Uani 1 1 d . . . . .
F3 F 0.77677(17) -0.49366(15) 0.31900(17) 0.0332(4) Uani 1 1 d . . . . .
F4 F 1.21996(15) -0.02535(16) 0.67609(18) 0.0345(4) Uani 1 1 d . . . . .
F5 F 1.11781(16) 0.12070(15) 0.69211(16) 0.0279(3) Uani 1 1 d . . . . .
F6 F 1.15208(16) 0.05157(17) 0.83660(15) 0.0326(4) Uani 1 1 d . . . . .
F7 F 0.59037(16) -0.23493(16) 0.05896(18) 0.0333(4) Uani 1 1 d . . . . .
F8 F 0.5481(2) -0.30850(18) 0.18266(18) 0.0409(4) Uani 1 1 d . . . . .
F9 F 0.39951(16) -0.35935(15) -0.01186(17) 0.0331(4) Uani 1 1 d . . . . .
F10 F 0.80288(17) -0.10282(18) 0.8150(2) 0.0401(4) Uani 1 1 d . . . . .
F11 F 0.6644(2) -0.16404(18) 0.88048(18) 0.0408(4) Uani 1 1 d . . . . .
F12 F 0.61793(17) -0.24541(15) 0.66535(16) 0.0312(4) Uani 1 1 d . . . . .
N1 N 0.77879(19) -0.17436(19) 0.5100(2) 0.0176(4) Uani 1 1 d . . . . .
N2 N 0.8800(2) -0.0620(2) 0.5858(2) 0.0191(4) Uani 1 1 d . . . . .
N3 N 0.48131(19) -0.08474(19) 0.3001(2) 0.0182(4) Uani 1 1 d . . . . .
N4 N 0.5642(2) -0.0216(2) 0.6705(2) 0.0191(4) Uani 1 1 d . . . . .
N5 N 0.7690(2) 0.2902(2) 0.7201(2) 0.0194(4) Uani 1 1 d . . . . .
N6 N 0.9072(2) 0.2384(2) 0.9218(2) 0.0189(4) Uani 1 1 d . . . . .
C1 C 0.8306(2) -0.2747(2) 0.4904(2) 0.0174(4) Uani 1 1 d . . . . .
C2 C 0.9672(2) -0.2275(2) 0.5543(2) 0.0173(4) Uani 1 1 d . . . . .
C3 C 0.9941(2) -0.0939(2) 0.6132(2) 0.0176(4) Uani 1 1 d . . . . .
C4 C 0.7469(2) -0.4128(2) 0.4175(2) 0.0200(5) Uani 1 1 d . . . . .
C5 C 1.1211(2) 0.0127(2) 0.7036(2) 0.0218(5) Uani 1 1 d . . . . .
C6 C 0.4573(2) -0.1433(2) 0.1666(2) 0.0178(4) Uani 1 1 d . . . . .
C7 C 0.4990(2) -0.2613(2) 0.0999(2) 0.0208(5) Uani 1 1 d . . . . .
C8 C 0.6153(2) -0.0281(2) 0.7860(2) 0.0192(4) Uani 1 1 d . . . . .
C9 C 0.6049(2) 0.0756(2) 0.8936(2) 0.0197(4) Uani 1 1 d . . . . .
C10 C 0.6743(3) -0.1344(3) 0.7873(3) 0.0235(5) Uani 1 1 d . . . . .
C11 C 0.6964(2) 0.3137(2) 0.6232(3) 0.0219(5) Uani 1 1 d . . . . .
H11 H 0.675422 0.252918 0.530265 0.026 Uiso 1 1 calc R . . . .
C12 C 0.6498(2) 0.4230(3) 0.6513(3) 0.0243(5) Uani 1 1 d . . . . .
H12 H 0.595709 0.434257 0.578879 0.029 Uiso 1 1 calc R . . . .
C13 C 0.6836(2) 0.5144(2) 0.7861(3) 0.0231(5) Uani 1 1 d . . . . .
H13 H 0.654006 0.590140 0.807553 0.028 Uiso 1 1 calc R . . . .
C14 C 0.7620(2) 0.4947(2) 0.8914(3) 0.0194(4) Uani 1 1 d . . . . .
C15 C 0.8007(2) 0.3785(2) 0.8536(2) 0.0177(4) Uani 1 1 d . . . . .
C16 C 0.8759(2) 0.3522(2) 0.9599(2) 0.0171(4) Uani 1 1 d . . . . .
C17 C 0.9136(2) 0.4465(2) 1.0989(2) 0.0185(4) Uani 1 1 d . . . . .
C18 C 0.9853(2) 0.4164(2) 1.1985(2) 0.0213(5) Uani 1 1 d . . . . .
H18 H 1.012180 0.476342 1.293042 0.026 Uiso 1 1 calc R . . . .
C19 C 1.0161(2) 0.3006(3) 1.1589(3) 0.0225(5) Uani 1 1 d . . . . .
H19 H 1.064593 0.279405 1.225352 0.027 Uiso 1 1 calc R . . . .
C20 C 0.9752(2) 0.2137(2) 1.0188(3) 0.0224(5) Uani 1 1 d . . . . .
H20 H 0.997059 0.133569 0.992021 0.027 Uiso 1 1 calc R . . . .
C21 C 0.8045(2) 0.5880(2) 1.0333(3) 0.0224(5) Uani 1 1 d . . . . .
H21 H 0.780680 0.667086 1.058178 0.027 Uiso 1 1 calc R . . . .
C22 C 0.8779(2) 0.5654(2) 1.1324(3) 0.0212(5) Uani 1 1 d . . . . .
H22 H 0.906294 0.629620 1.225900 0.025 Uiso 1 1 calc R . . . .

loop_
_atom_site_aniso_label
_atom_site_aniso_U_11
_atom_site_aniso_U_22
_atom_site_aniso_U_33
_atom_site_aniso_U_23
_atom_site_aniso_U_13
_atom_site_aniso_U_12
Ag1 0.01961(10) 0.02150(10) 0.01796(10) 0.01059(8) 0.00702(7) 0.01063(7)
Ag2 0.02438(10) 0.01663(10) 0.02114(10) 0.00676(8) 0.00987(8) 0.00923(7)
Cl1 0.0194(3) 0.0212(3) 0.0253(3) 0.0098(2) 0.0074(2) 0.0107(2)
Cl2 0.0381(4) 0.0352(3) 0.0198(3) 0.0141(3) 0.0098(3) 0.0157(3)
F1 0.0525(11) 0.0301(9) 0.0302(9) 0.0189(7) 0.0122(8) 0.0008(8)
F2 0.0164(7) 0.0261(8) 0.0652(12) 0.0169(8) 0.0071(8) 0.0063(6)
F3 0.0370(9) 0.0206(7) 0.0331(9) 0.0018(7) 0.0218(8) 0.0036(7)
F4 0.0207(8) 0.0269(8) 0.0429(10) 0.0066(7) 0.0138(7) 0.0059(6)
F5 0.0312(8) 0.0189(7) 0.0278(8) 0.0106(6) 0.0084(7) 0.0031(6)
F6 0.0306(8) 0.0358(9) 0.0173(7) 0.0100(7) 0.0012(6) 0.0002(7)
F7 0.0282(8) 0.0298(8) 0.0471(10) 0.0146(8) 0.0268(8) 0.0110(7)
F8 0.0664(13) 0.0372(10) 0.0296(9) 0.0196(8) 0.0212(9) 0.0354(9)
F9 0.0256(8) 0.0223(8) 0.0328(9) 0.0015(7) 0.0090(7) 0.0034(6)
F10 0.0274(9) 0.0361(9) 0.0538(11) 0.0228(9) 0.0098(8) 0.0188(7)
F11 0.0759(14) 0.0365(9) 0.0319(9) 0.0262(8) 0.0295(9) 0.0325(9)
F12 0.0425(9) 0.0224(8) 0.0234(8) 0.0095(6) 0.0089(7) 0.0146(7)
N1 0.0169(9) 0.0177(9) 0.0164(9) 0.0073(8) 0.0055(8) 0.0074(7)
N2 0.0193(9) 0.0176(9) 0.0164(9) 0.0065(8) 0.0052(8) 0.0067(8)
N3 0.0179(9) 0.0182(9) 0.0195(9) 0.0091(8) 0.0085(8) 0.0077(8)
N4 0.0180(9) 0.0214(10) 0.0190(9) 0.0110(8) 0.0067(8) 0.0090(8)
N5 0.0186(9) 0.0182(9) 0.0217(10) 0.0100(8) 0.0083(8) 0.0060(8)
N6 0.0201(9) 0.0177(9) 0.0208(9) 0.0099(8) 0.0096(8) 0.0077(8)
C1 0.0187(11) 0.0172(10) 0.0164(10) 0.0080(9) 0.0071(9) 0.0079(9)
C2 0.0168(10) 0.0190(11) 0.0175(10) 0.0092(9) 0.0075(9) 0.0089(9)
C3 0.0167(10) 0.0205(11) 0.0132(10) 0.0071(9) 0.0053(8) 0.0052(9)
C4 0.0191(11) 0.0207(11) 0.0221(11) 0.0118(9) 0.0086(9) 0.0071(9)
C5 0.0203(11) 0.0224(11) 0.0193(11) 0.0083(10) 0.0071(9) 0.0061(9)
C6 0.0144(10) 0.0193(11) 0.0188(10) 0.0091(9) 0.0067(9) 0.0042(8)
C7 0.0173(11) 0.0227(11) 0.0198(11) 0.0093(10) 0.0063(9) 0.0060(9)
C8 0.0179(11) 0.0211(11) 0.0196(11) 0.0111(9) 0.0069(9) 0.0085(9)
C9 0.0188(11) 0.0227(11) 0.0167(10) 0.0097(9) 0.0063(9) 0.0072(9)
C10 0.0285(13) 0.0237(12) 0.0206(11) 0.0138(10) 0.0081(10) 0.0108(10)
C11 0.0191(11) 0.0223(11) 0.0235(12) 0.0120(10) 0.0077(10) 0.0038(9)
C12 0.0166(11) 0.0309(13) 0.0310(13) 0.0206(11) 0.0087(10) 0.0081(10)
C13 0.0198(11) 0.0210(11) 0.0349(14) 0.0166(11) 0.0136(10) 0.0095(9)
C14 0.0154(10) 0.0170(11) 0.0298(12) 0.0129(10) 0.0116(9) 0.0069(8)
C15 0.0157(10) 0.0162(10) 0.0229(11) 0.0102(9) 0.0095(9) 0.0047(8)
C16 0.0142(10) 0.0156(10) 0.0212(11) 0.0082(9) 0.0085(9) 0.0043(8)
C17 0.0155(10) 0.0169(10) 0.0215(11) 0.0076(9) 0.0090(9) 0.0032(8)
C18 0.0194(11) 0.0236(12) 0.0188(11) 0.0086(9) 0.0084(9) 0.0053(9)
C19 0.0218(12) 0.0267(12) 0.0216(11) 0.0139(10) 0.0084(10) 0.0095(10)
C20 0.0230(12) 0.0205(11) 0.0263(12) 0.0125(10) 0.0112(10) 0.0094(10)
C21 0.0201(11) 0.0169(11) 0.0302(13) 0.0091(10) 0.0137(10) 0.0070(9)
C22 0.0196(11) 0.0172(11) 0.0239(12) 0.0061(9) 0.0115(10) 0.0055(9)

loop_
_atom_type_symbol
_atom_type_description
_atom_type_scat_dispersion_real
_atom_type_scat_dispersion_imag
_atom_type_scat_source
C C 0.0033 0.0016 'International Tables Vol C Tables 4.2.6.8 and 6.1.1.4'
H H 0.0000 0.0000 'International Tables Vol C Tables 4.2.6.8 and 6.1.1.4'
Ag Ag -0.8971 1.1015 'International Tables Vol C Tables 4.2.6.8 and 6.1.1.4'
Cl Cl 0.1484 0.1585 'International Tables Vol C Tables 4.2.6.8 and 6.1.1.4'
F F 0.0171 0.0103 'International Tables Vol C Tables 4.2.6.8 and 6.1.1.4'
N N 0.0061 0.0033 'International Tables Vol C Tables 4.2.6.8 and 6.1.1.4'

loop_
_geom_angle_atom_site_label_1
_geom_angle_atom_site_label_2
_geom_angle_atom_site_label_3
_geom_angle
_geom_angle_site_symmetry_1
_geom_angle_site_symmetry_3
_geom_angle_publ_flag
N1 Ag1 Ag2 65.15(5) . . ?
N3 Ag1 Ag2 108.36(5) . . ?
N3 Ag1 N1 126.48(7) . . ?
N3 Ag1 N4 120.04(7) . . ?
N4 Ag1 Ag2 72.46(5) . . ?
N4 Ag1 N1 108.53(7) . . ?
N2 Ag2 Ag1 66.97(6) . . ?
N2 Ag2 N5 164.26(8) . . ?
N2 Ag2 N6 121.69(7) . . ?
N5 Ag2 Ag1 104.85(5) . . ?
N5 Ag2 N6 74.05(7) . . ?
N6 Ag2 Ag1 126.90(5) . . ?
N2 N1 Ag1 108.53(14) . . ?
C1 N1 Ag1 144.03(16) . . ?
C1 N1 N2 107.42(19) . . ?
N1 N2 Ag2 117.69(15) . . ?
C3 N2 Ag2 131.38(16) . . ?
C3 N2 N1 108.41(19) . . ?
N4 N3 Ag1 118.64(14) 2_656 . ?
C6 N3 Ag1 133.26(16) . . ?
C6 N3 N4 107.95(19) . 2_656 ?
N3 N4 Ag1 118.82(14) 2_656 . ?
C8 N4 Ag1 131.45(16) . . ?
C8 N4 N3 107.91(19) . 2_656 ?
C11 N5 Ag2 124.63(17) . . ?
C11 N5 C15 118.3(2) . . ?
C15 N5 Ag2 117.08(16) . . ?
C16 N6 Ag2 111.44(15) . . ?
C20 N6 Ag2 129.91(16) . . ?
C20 N6 C16 118.5(2) . . ?
N1 C1 C2 110.1(2) . . ?
N1 C1 C4 121.8(2) . . ?
C2 C1 C4 128.0(2) . . ?
C1 C2 Cl1 127.72(18) . . ?
C3 C2 Cl1 127.65(18) . . ?
C3 C2 C1 104.6(2) . . ?
N2 C3 C2 109.5(2) . . ?
N2 C3 C5 119.4(2) . . ?
C2 C3 C5 131.0(2) . . ?
F1 C4 C1 111.4(2) . . ?
F2 C4 F1 106.6(2) . . ?
F2 C4 F3 108.0(2) . . ?
F2 C4 C1 112.4(2) . . ?
F3 C4 F1 104.9(2) . . ?
F3 C4 C1 113.1(2) . . ?
F4 C5 F5 107.2(2) . . ?
F4 C5 F6 107.7(2) . . ?
F4 C5 C3 111.9(2) . . ?
F5 C5 F6 105.8(2) . . ?
F5 C5 C3 112.6(2) . . ?
F6 C5 C3 111.3(2) . . ?
N3 C6 C7 122.5(2) . . ?
N3 C6 C9 110.2(2) . 2_656 ?
C9 C6 C7 127.2(2) 2_656 . ?
F7 C7 C6 111.6(2) . . ?
F8 C7 F7 107.3(2) . . ?
F8 C7 F9 106.6(2) . . ?
F8 C7 C6 112.6(2) . . ?
F9 C7 F7 106.1(2) . . ?
F9 C7 C6 112.1(2) . . ?
N4 C8 C9 110.2(2) . . ?
N4 C8 C10 120.8(2) . . ?
C9 C8 C10 128.9(2) . . ?
C6 C9 Cl2 126.92(19) 2_656 . ?
C6 C9 C8 103.7(2) 2_656 . ?
C8 C9 Cl2 129.35(19) . . ?
F10 C10 C8 112.6(2) . . ?
F11 C10 F10 106.5(2) . . ?
F11 C10 F12 107.4(2) . . ?
F11 C10 C8 112.3(2) . . ?
F12 C10 F10 105.3(2) . . ?
F12 C10 C8 112.2(2) . . ?
N5 C11 H11 118.3 . . ?
N5 C11 C12 123.4(2) . . ?
C12 C11 H11 118.3 . . ?
C11 C12 H12 120.6 . . ?
C13 C12 C11 118.8(2) . . ?
C13 C12 H12 120.6 . . ?
C12 C13 H13 120.2 . . ?
C12 C13 C14 119.6(2) . . ?
C14 C13 H13 120.2 . . ?
C13 C14 C15 117.9(2) . . ?
C13 C14 C21 122.3(2) . . ?
C15 C14 C21 119.8(2) . . ?
N5 C15 C14 122.0(2) . . ?
N5 C15 C16 118.9(2) . . ?
C14 C15 C16 119.1(2) . . ?
N6 C16 C15 118.4(2) . . ?
N6 C16 C17 122.7(2) . . ?
C17 C16 C15 119.0(2) . . ?
C16 C17 C22 119.9(2) . . ?
C18 C17 C16 117.1(2) . . ?
C18 C17 C22 123.0(2) . . ?
C17 C18 H18 120.1 . . ?
C19 C18 C17 119.8(2) . . ?
C19 C18 H18 120.1 . . ?
C18 C19 H19 120.5 . . ?
C18 C19 C20 119.0(2) . . ?
C20 C19 H19 120.5 . . ?
N6 C20 C19 122.9(2) . . ?
N6 C20 H20 118.6 . . ?
C19 C20 H20 118.6 . . ?
C14 C21 H21 119.5 . . ?
C22 C21 C14 121.1(2) . . ?
C22 C21 H21 119.5 . . ?
C17 C22 H22 119.5 . . ?
C21 C22 C17 121.0(2) . . ?
C21 C22 H22 119.5 . . ?

loop_
_geom_bond_atom_site_label_1
_geom_bond_atom_site_label_2
_geom_bond_distance
_geom_bond_site_symmetry_2
_geom_bond_publ_flag
Ag1 Ag2 3.1263(3) . ?
Ag1 N1 2.2931(19) . ?
Ag1 N3 2.211(2) . ?
Ag1 N4 2.282(2) . ?
Ag2 N2 2.119(2) . ?
Ag2 N5 2.187(2) . ?
Ag2 N6 2.378(2) . ?
Cl1 C2 1.718(2) . ?
Cl2 C9 1.712(2) . ?
F1 C4 1.347(3) . ?
F2 C4 1.321(3) . ?
F3 C4 1.329(3) . ?
F4 C5 1.333(3) . ?
F5 C5 1.344(3) . ?
F6 C5 1.346(3) . ?
F7 C7 1.336(3) . ?
F8 C7 1.329(3) . ?
F9 C7 1.335(3) . ?
F10 C10 1.347(3) . ?
F11 C10 1.329(3) . ?
F12 C10 1.344(3) . ?
N1 N2 1.358(3) . ?
N1 C1 1.344(3) . ?
N2 C3 1.357(3) . ?
N3 N4 1.359(3) 2_656 ?
N3 C6 1.345(3) . ?
N4 C8 1.344(3) . ?
N5 C11 1.334(3) . ?
N5 C15 1.363(3) . ?
N6 C16 1.350(3) . ?
N6 C20 1.327(3) . ?
C1 C2 1.395(3) . ?
C1 C4 1.488(3) . ?
C2 C3 1.371(3) . ?
C3 C5 1.492(3) . ?
C6 C7 1.494(3) . ?
C6 C9 1.389(3) 2_656 ?
C8 C9 1.391(3) . ?
C8 C10 1.488(3) . ?
C11 H11 0.9500 . ?
C11 C12 1.397(4) . ?
C12 H12 0.9500 . ?
C12 C13 1.379(4) . ?
C13 H13 0.9500 . ?
C13 C14 1.405(4) . ?
C14 C15 1.417(3) . ?
C14 C21 1.432(4) . ?
C15 C16 1.452(3) . ?
C16 C17 1.418(3) . ?
C17 C18 1.407(3) . ?
C17 C22 1.430(3) . ?
C18 H18 0.9500 . ?
C18 C19 1.369(4) . ?
C19 H19 0.9500 . ?
C19 C20 1.402(4) . ?
C20 H20 0.9500 . ?
C21 H21 0.9500 . ?
C21 C22 1.351(4) . ?
C22 H22 0.9500 . ?
